data_4065882
loop_
_publ_author_name
'Oster, Stephen S.'
'Grochowski, Matthew R.'
'Lachicotte, Rene J.'
'Brennessel, William W.'
'Jones, William D.'

_publ_section_title
;
 Carbon&#x2212;Sulfur Bond Activation of Dibenzothiophenes and
 Phenoxythiin by [Rh(dippe)(\m-H)]2and [Rh2(dippe)2(\m-Cl)(\m-H)]&#x2020;
;
_journal_issue 21
_journal_name_full Organometallics
_journal_page_first 4923
_journal_paper_doi 10.1021/om1001815
_journal_volume 29
_journal_year 2010
_chemical_formula_moiety 'C41 H76 P4 Rh2 S'
_chemical_formula_sum 'C41 H76 P4 Rh2 S'
_chemical_formula_weight 930.78
_chemical_name_common '[Rh2(dippe)2(u-H)(u-S-4-MeC12H8), 4'
_chemical_name_systematic
; 
 ? 
;
_space_group_IT_number 14
_symmetry_cell_setting monoclinic
_symmetry_space_group_name_Hall '-P 2yn'
_symmetry_space_group_name_H-M 'P 1 21/n 1'
_atom_sites_solution_hydrogens geom
_atom_sites_solution_primary direct
_atom_sites_solution_secondary difmap
_audit_creation_method SHELXL-97
_cell_angle_alpha 90.00
_cell_angle_beta 95.548(3)
_cell_angle_gamma 90.00
_cell_formula_units_Z 4
_cell_length_a 8.8482(14)
_cell_length_b 24.780(4)
_cell_length_c 20.581(3)
_cell_measurement_reflns_used 4074
_cell_measurement_temperature 100.0(1)
_cell_measurement_theta_max 29.99
_cell_measurement_theta_min 2.43
_cell_volume 4491.4(12)
_computing_cell_refinement 'SAINT (Bruker, 2008)'
_computing_data_collection 'APEX2 (Bruker, 2009)'
_computing_data_reduction 'SAINT (Bruker, 2008)'
_computing_molecular_graphics 'SHELXTL (Sheldrick, 2008)'
_computing_publication_material 'SHELXTL (Sheldrick, 2008)'
_computing_structure_refinement 'SHELXL-97 (Sheldrick, 2008)'
_computing_structure_solution 'SIR97 (Altomare et al., 1999)'
_diffrn_ambient_temperature 100.0(1)
_diffrn_measured_fraction_theta_full 0.999
_diffrn_measured_fraction_theta_max 0.999
_diffrn_measurement_device_type 'Bruker SMART APEX II CCD Platform'
_diffrn_measurement_method 'area detector, \w scans per \f'
_diffrn_radiation_monochromator graphite
_diffrn_radiation_source 'fine-focus sealed tube'
_diffrn_radiation_type MoK\a
_diffrn_radiation_wavelength 0.71073
_diffrn_reflns_av_R_equivalents 0.1732
_diffrn_reflns_av_sigmaI/netI 0.1174
_diffrn_reflns_limit_h_max 11
_diffrn_reflns_limit_h_min -11
_diffrn_reflns_limit_k_max 33
_diffrn_reflns_limit_k_min -33
_diffrn_reflns_limit_l_max 27
_diffrn_reflns_limit_l_min -27
_diffrn_reflns_number 62067
_diffrn_reflns_theta_full 28.28
_diffrn_reflns_theta_max 28.28
_diffrn_reflns_theta_min 1.92
_diffrn_standards_number 0
_exptl_absorpt_coefficient_mu 0.950
_exptl_absorpt_correction_T_max 0.9630
_exptl_absorpt_correction_T_min 0.8476
_exptl_absorpt_correction_type multi-scan
_exptl_absorpt_process_details 'SADABS (Sheldrick, 2008)'
_exptl_crystal_colour yellow
_exptl_crystal_density_diffrn 1.377
_exptl_crystal_density_method 'not measured'
_exptl_crystal_description needle
_exptl_crystal_F_000 1952
_exptl_crystal_size_max 0.18
_exptl_crystal_size_mid 0.06
_exptl_crystal_size_min 0.04
_refine_diff_density_max 1.114
_refine_diff_density_min -0.785
_refine_diff_density_rms 0.144
_refine_ls_extinction_method none
_refine_ls_goodness_of_fit_ref 1.038
_refine_ls_hydrogen_treatment mixed
_refine_ls_matrix_type full
_refine_ls_number_parameters 454
_refine_ls_number_reflns 11135
_refine_ls_number_restraints 0
_refine_ls_restrained_S_all 1.038
_refine_ls_R_factor_all 0.1245
_refine_ls_R_factor_gt 0.0654
_refine_ls_shift/su_max 0.001
_refine_ls_shift/su_mean 0.000
_refine_ls_structure_factor_coef Fsqd
_refine_ls_weighting_details 'calc w=1/[\s^2^(Fo^2^)+(0.0380P)^2^+4.8165P] where P=(Fo^2^+2Fc^2^)/3'
_refine_ls_weighting_scheme calc
_refine_ls_wR_factor_gt 0.1060
_refine_ls_wR_factor_ref 0.1238
_reflns_number_gt 6934
_reflns_number_total 11135
_reflns_threshold_expression >2sigma(I)
_cod_data_source_file om1001815_si_002.cif
_cod_data_source_block jonmg22_cmpd4
_cod_original_cell_volume 4491.3(12)
_cod_database_code 4065882

loop_
_symmetry_equiv_pos_as_xyz
'x, y, z'
'-x+1/2, y+1/2, -z+1/2'
'-x, -y, -z'
'x-1/2, -y-1/2, z-1/2'

loop_
_atom_site_label
_atom_site_type_symbol
_atom_site_fract_x
_atom_site_fract_y
_atom_site_fract_z
_atom_site_U_iso_or_equiv
_atom_site_adp_type
_atom_site_occupancy
_atom_site_symmetry_multiplicity
_atom_site_calc_flag
_atom_site_refinement_flags
Rh1 Rh 0.95228(5) 0.443792(17) 0.26577(2) 0.01732(11) Uani 1 1 d .
Rh2 Rh 0.95209(5) 0.333129(17) 0.30963(2) 0.01642(11) Uani 1 1 d .
H1 H 0.983(8) 0.396(3) 0.326(3) 0.06(2) Uiso 1 1 d .
P1 P 1.02866(17) 0.51186(6) 0.32968(8) 0.0206(3) Uani 1 1 d .
P2 P 0.91658(17) 0.50423(6) 0.18685(8) 0.0206(3) Uani 1 1 d .
P3 P 0.93696(16) 0.24584(6) 0.28682(7) 0.0186(3) Uani 1 1 d .
P4 P 1.03360(17) 0.30834(6) 0.41016(7) 0.0192(3) Uani 1 1 d .
S1 S 0.88477(16) 0.36697(6) 0.20434(7) 0.0204(3) Uani 1 1 d .
C1 C 0.6846(7) 0.3649(2) 0.1799(3) 0.0246(13) Uani 1 1 d .
C2 C 0.5804(8) 0.3724(2) 0.2248(3) 0.0332(16) Uani 1 1 d .
C3 C 0.4235(8) 0.3701(3) 0.2043(5) 0.048(2) Uani 1 1 d .
H3A H 0.3520 0.3745 0.2355 0.058 Uiso 1 1 calc R
C4 C 0.3731(9) 0.3617(3) 0.1405(5) 0.053(2) Uani 1 1 d .
H4A H 0.2673 0.3599 0.1273 0.064 Uiso 1 1 calc R
C5 C 0.4751(9) 0.3558(3) 0.0961(4) 0.046(2) Uani 1 1 d .
H5A H 0.4397 0.3506 0.0514 0.055 Uiso 1 1 calc R
C6 C 0.6309(7) 0.3571(2) 0.1143(3) 0.0279(14) Uani 1 1 d .
C7 C 0.7308(8) 0.3510(2) 0.0611(3) 0.0335(16) Uani 1 1 d .
C8 C 0.8491(8) 0.3140(3) 0.0644(3) 0.0381(17) Uani 1 1 d .
H8A H 0.8688 0.2922 0.1023 0.046 Uiso 1 1 calc R
C9 C 0.9400(10) 0.3083(3) 0.0126(4) 0.056(2) Uani 1 1 d .
H9A H 1.0208 0.2829 0.0151 0.067 Uiso 1 1 calc R
C10 C 0.9095(13) 0.3404(4) -0.0421(4) 0.075(3) Uani 1 1 d .
H10A H 0.9723 0.3376 -0.0769 0.090 Uiso 1 1 calc R
C11 C 0.7915(13) 0.3760(4) -0.0472(4) 0.072(3) Uani 1 1 d .
H11A H 0.7705 0.3971 -0.0855 0.086 Uiso 1 1 calc R
C12 C 0.7024(10) 0.3809(3) 0.0045(3) 0.050(2) Uani 1 1 d .
H12A H 0.6196 0.4054 0.0008 0.060 Uiso 1 1 calc R
C13 C 0.6148(10) 0.3835(3) 0.2919(4) 0.061(2) Uani 1 1 d .
H13A H 0.6823 0.3555 0.3117 0.091 Uiso 1 1 calc R
H13B H 0.5208 0.3842 0.3134 0.091 Uiso 1 1 calc R
H13C H 0.6653 0.4187 0.2970 0.091 Uiso 1 1 calc R
C14 C 1.0535(7) 0.5738(2) 0.2818(3) 0.0280(14) Uani 1 1 d .
H14A H 1.0329 0.6059 0.3082 0.034 Uiso 1 1 calc R
H14B H 1.1597 0.5761 0.2706 0.034 Uiso 1 1 calc R
C15 C 0.9453(7) 0.5734(2) 0.2191(3) 0.0293(14) Uani 1 1 d .
H15A H 0.9876 0.5963 0.1858 0.035 Uiso 1 1 calc R
H15B H 0.8463 0.5888 0.2281 0.035 Uiso 1 1 calc R
C16 C 1.2132(6) 0.5075(2) 0.3794(3) 0.0252(13) Uani 1 1 d .
H16A H 1.2008 0.4806 0.4147 0.030 Uiso 1 1 calc R
C17 C 1.3345(7) 0.4847(3) 0.3382(3) 0.0384(17) Uani 1 1 d .
H17A H 1.4298 0.4795 0.3660 0.058 Uiso 1 1 calc R
H17B H 1.3512 0.5101 0.3031 0.058 Uiso 1 1 calc R
H17C H 1.3000 0.4501 0.3192 0.058 Uiso 1 1 calc R
C18 C 1.2708(7) 0.5597(3) 0.4131(3) 0.0334(15) Uani 1 1 d .
H18A H 1.3652 0.5524 0.4406 0.050 Uiso 1 1 calc R
H18B H 1.1942 0.5734 0.4402 0.050 Uiso 1 1 calc R
H18C H 1.2900 0.5866 0.3800 0.050 Uiso 1 1 calc R
C19 C 0.8999(7) 0.5337(2) 0.3910(3) 0.0259(14) Uani 1 1 d .
H19A H 0.9558 0.5603 0.4210 0.031 Uiso 1 1 calc R
C20 C 0.7582(7) 0.5608(3) 0.3598(3) 0.0384(17) Uani 1 1 d .
H20A H 0.6897 0.5687 0.3933 0.058 Uiso 1 1 calc R
H20B H 0.7071 0.5367 0.3268 0.058 Uiso 1 1 calc R
H20C H 0.7857 0.5945 0.3390 0.058 Uiso 1 1 calc R
C21 C 0.8581(8) 0.4854(2) 0.4315(3) 0.0328(15) Uani 1 1 d .
H21A H 0.7941 0.4974 0.4650 0.049 Uiso 1 1 calc R
H21B H 0.9508 0.4689 0.4525 0.049 Uiso 1 1 calc R
H21C H 0.8025 0.4589 0.4031 0.049 Uiso 1 1 calc R
C22 C 1.0431(6) 0.5025(2) 0.1208(3) 0.0224(13) Uani 1 1 d .
H22A H 1.0246 0.5361 0.0942 0.027 Uiso 1 1 calc R
C23 C 1.2082(6) 0.5029(3) 0.1491(3) 0.0290(14) Uani 1 1 d .
H23A H 1.2741 0.4992 0.1138 0.044 Uiso 1 1 calc R
H23B H 1.2263 0.4727 0.1797 0.044 Uiso 1 1 calc R
H23C H 1.2306 0.5370 0.1722 0.044 Uiso 1 1 calc R
C24 C 1.0133(7) 0.4549(2) 0.0757(3) 0.0301(15) Uani 1 1 d .
H24A H 1.0887 0.4544 0.0438 0.045 Uiso 1 1 calc R
H24B H 0.9113 0.4580 0.0527 0.045 Uiso 1 1 calc R
H24C H 1.0205 0.4215 0.1012 0.045 Uiso 1 1 calc R
C25 C 0.7271(7) 0.5085(3) 0.1415(3) 0.0338(16) Uani 1 1 d .
H25A H 0.7088 0.4731 0.1187 0.041 Uiso 1 1 calc R
C26 C 0.6068(7) 0.5138(3) 0.1889(4) 0.048(2) Uani 1 1 d .
H26A H 0.5066 0.5063 0.1661 0.071 Uiso 1 1 calc R
H26B H 0.6084 0.5505 0.2066 0.071 Uiso 1 1 calc R
H26C H 0.6277 0.4879 0.2247 0.071 Uiso 1 1 calc R
C27 C 0.7092(8) 0.5520(3) 0.0887(3) 0.0466(19) Uani 1 1 d .
H27A H 0.6072 0.5498 0.0656 0.070 Uiso 1 1 calc R
H27B H 0.7851 0.5465 0.0577 0.070 Uiso 1 1 calc R
H27C H 0.7237 0.5877 0.1090 0.070 Uiso 1 1 calc R
C28 C 1.0272(7) 0.2058(2) 0.3551(3) 0.0234(13) Uani 1 1 d .
H28A H 0.9775 0.1700 0.3559 0.028 Uiso 1 1 calc R
H28B H 1.1356 0.2000 0.3489 0.028 Uiso 1 1 calc R
C29 C 1.0145(7) 0.2346(2) 0.4201(3) 0.0261(14) Uani 1 1 d .
H29A H 1.0951 0.2214 0.4530 0.031 Uiso 1 1 calc R
H29B H 0.9150 0.2263 0.4359 0.031 Uiso 1 1 calc R
C30 C 1.0393(7) 0.2227(2) 0.2185(3) 0.0299(15) Uani 1 1 d .
H30A H 0.9814 0.2368 0.1779 0.036 Uiso 1 1 calc R
C31 C 1.1963(8) 0.2481(3) 0.2214(4) 0.0441(19) Uani 1 1 d .
H31A H 1.2439 0.2388 0.1819 0.066 Uiso 1 1 calc R
H31B H 1.2590 0.2345 0.2598 0.066 Uiso 1 1 calc R
H31C H 1.1872 0.2874 0.2246 0.066 Uiso 1 1 calc R
C32 C 1.0496(8) 0.1618(3) 0.2100(4) 0.0435(18) Uani 1 1 d .
H32A H 1.0970 0.1538 0.1699 0.065 Uiso 1 1 calc R
H32B H 0.9474 0.1462 0.2069 0.065 Uiso 1 1 calc R
H32C H 1.1111 0.1463 0.2475 0.065 Uiso 1 1 calc R
C33 C 0.7524(6) 0.2106(2) 0.2700(3) 0.0217(13) Uani 1 1 d .
H33A H 0.7732 0.1709 0.2708 0.026 Uiso 1 1 calc R
C34 C 0.6493(7) 0.2227(3) 0.3231(3) 0.0327(15) Uani 1 1 d .
H34A H 0.5519 0.2043 0.3131 0.049 Uiso 1 1 calc R
H34B H 0.6323 0.2617 0.3253 0.049 Uiso 1 1 calc R
H34C H 0.6974 0.2099 0.3652 0.049 Uiso 1 1 calc R
C35 C 0.6702(7) 0.2241(3) 0.2034(3) 0.0339(16) Uani 1 1 d .
H35A H 0.5726 0.2052 0.1981 0.051 Uiso 1 1 calc R
H35B H 0.7325 0.2128 0.1690 0.051 Uiso 1 1 calc R
H35C H 0.6527 0.2631 0.2004 0.051 Uiso 1 1 calc R
C36 C 1.2348(6) 0.3188(2) 0.4408(3) 0.0262(14) Uani 1 1 d .
H36A H 1.2560 0.2979 0.4822 0.031 Uiso 1 1 calc R
C37 C 1.3382(6) 0.2973(3) 0.3914(3) 0.0326(16) Uani 1 1 d .
H37A H 1.4444 0.3006 0.4094 0.049 Uiso 1 1 calc R
H37B H 1.3220 0.3183 0.3509 0.049 Uiso 1 1 calc R
H37C H 1.3144 0.2593 0.3821 0.049 Uiso 1 1 calc R
C38 C 1.2708(8) 0.3772(3) 0.4549(4) 0.0431(19) Uani 1 1 d .
H38A H 1.3791 0.3810 0.4693 0.065 Uiso 1 1 calc R
H38B H 1.2107 0.3900 0.4894 0.065 Uiso 1 1 calc R
H38C H 1.2461 0.3986 0.4153 0.065 Uiso 1 1 calc R
C39 C 0.9314(7) 0.3345(2) 0.4778(3) 0.0242(13) Uani 1 1 d .
H39A H 0.9517 0.3742 0.4804 0.029 Uiso 1 1 calc R
C40 C 0.7612(7) 0.3279(3) 0.4625(3) 0.0338(15) Uani 1 1 d .
H40A H 0.7087 0.3457 0.4964 0.051 Uiso 1 1 calc R
H40B H 0.7357 0.2894 0.4612 0.051 Uiso 1 1 calc R
H40C H 0.7295 0.3443 0.4200 0.051 Uiso 1 1 calc R
C41 C 0.9848(8) 0.3110(3) 0.5449(3) 0.0386(17) Uani 1 1 d .
H41A H 0.9255 0.3268 0.5779 0.058 Uiso 1 1 calc R
H41B H 1.0926 0.3193 0.5557 0.058 Uiso 1 1 calc R
H41C H 0.9705 0.2718 0.5440 0.058 Uiso 1 1 calc R

loop_
_atom_site_aniso_label
_atom_site_aniso_U_11
_atom_site_aniso_U_22
_atom_site_aniso_U_33
_atom_site_aniso_U_23
_atom_site_aniso_U_13
_atom_site_aniso_U_12
Rh1 0.0180(2) 0.0129(2) 0.0213(2) 0.00013(19) 0.00307(17) -0.00112(19)
Rh2 0.0181(2) 0.0129(2) 0.0183(2) -0.00067(19) 0.00161(17) -0.00036(18)
P1 0.0202(8) 0.0158(7) 0.0266(8) -0.0013(6) 0.0063(6) -0.0012(6)
P2 0.0176(8) 0.0169(7) 0.0275(8) 0.0023(6) 0.0030(6) 0.0003(6)
P3 0.0192(8) 0.0144(7) 0.0223(8) -0.0007(6) 0.0023(6) 0.0015(6)
P4 0.0198(8) 0.0166(7) 0.0208(8) -0.0004(6) 0.0007(6) 0.0013(6)
S1 0.0244(8) 0.0160(7) 0.0209(8) 0.0000(6) 0.0028(6) -0.0022(6)
C1 0.028(3) 0.014(3) 0.032(4) 0.000(3) 0.005(3) -0.003(2)
C2 0.041(4) 0.019(3) 0.041(4) -0.014(3) 0.013(3) -0.002(3)
C3 0.037(4) 0.020(3) 0.091(7) -0.007(4) 0.020(4) -0.002(3)
C4 0.027(4) 0.029(4) 0.103(7) -0.008(4) -0.003(4) 0.003(3)
C5 0.044(5) 0.031(4) 0.058(5) 0.012(4) -0.016(4) -0.009(3)
C6 0.032(4) 0.018(3) 0.033(4) 0.006(3) -0.005(3) -0.002(3)
C7 0.047(4) 0.024(3) 0.028(4) 0.003(3) -0.005(3) -0.019(3)
C8 0.047(4) 0.038(4) 0.030(4) -0.008(3) 0.007(3) -0.017(3)
C9 0.072(6) 0.051(5) 0.049(5) -0.025(4) 0.027(4) -0.030(4)
C10 0.120(9) 0.076(7) 0.036(5) -0.030(5) 0.038(6) -0.069(7)
C11 0.120(9) 0.056(6) 0.037(5) 0.000(5) -0.001(6) -0.064(6)
C12 0.075(6) 0.038(4) 0.031(4) 0.008(3) -0.021(4) -0.033(4)
C13 0.057(6) 0.050(5) 0.077(7) 0.004(5) 0.018(5) -0.001(4)
C14 0.030(3) 0.012(3) 0.044(4) -0.001(3) 0.014(3) -0.001(2)
C15 0.030(4) 0.018(3) 0.041(4) 0.004(3) 0.011(3) 0.002(3)
C16 0.023(3) 0.027(3) 0.025(3) -0.004(3) 0.002(2) -0.006(3)
C17 0.022(3) 0.058(5) 0.034(4) -0.014(4) -0.003(3) 0.006(3)
C18 0.038(4) 0.034(4) 0.029(4) -0.006(3) 0.008(3) -0.016(3)
C19 0.025(3) 0.019(3) 0.034(4) -0.007(3) 0.010(3) 0.001(3)
C20 0.035(4) 0.041(4) 0.042(4) 0.003(3) 0.016(3) 0.012(3)
C21 0.038(4) 0.027(3) 0.036(4) -0.001(3) 0.019(3) -0.006(3)
C22 0.018(3) 0.022(3) 0.026(3) 0.006(3) -0.001(2) -0.003(2)
C23 0.022(3) 0.038(4) 0.029(3) -0.005(3) 0.006(3) 0.002(3)
C24 0.034(4) 0.029(3) 0.029(4) -0.002(3) 0.010(3) -0.007(3)
C25 0.015(3) 0.042(4) 0.042(4) 0.009(3) -0.005(3) 0.001(3)
C26 0.012(3) 0.068(5) 0.064(5) 0.014(4) 0.007(3) -0.003(3)
C27 0.031(4) 0.058(5) 0.050(5) 0.022(4) 0.000(3) 0.014(4)
C28 0.022(3) 0.019(3) 0.029(3) 0.005(3) -0.003(3) 0.008(2)
C29 0.026(3) 0.019(3) 0.032(4) 0.004(3) -0.001(3) 0.003(3)
C30 0.029(3) 0.026(3) 0.035(4) -0.009(3) 0.004(3) 0.009(3)
C31 0.041(4) 0.048(4) 0.048(5) -0.018(4) 0.025(3) -0.005(4)
C32 0.040(4) 0.034(4) 0.058(5) -0.019(4) 0.015(4) 0.000(3)
C33 0.027(3) 0.008(2) 0.031(3) -0.004(2) 0.003(3) -0.006(2)
C34 0.027(4) 0.037(4) 0.035(4) -0.005(3) 0.008(3) -0.011(3)
C35 0.036(4) 0.027(3) 0.037(4) 0.004(3) -0.008(3) -0.010(3)
C36 0.019(3) 0.027(3) 0.031(4) -0.003(3) -0.005(3) 0.004(2)
C37 0.012(3) 0.039(4) 0.047(4) 0.001(3) 0.003(3) -0.005(3)
C38 0.035(4) 0.033(4) 0.058(5) -0.015(4) -0.010(4) -0.004(3)
C39 0.030(3) 0.019(3) 0.024(3) -0.005(3) 0.005(2) 0.002(3)
C40 0.030(4) 0.041(4) 0.032(4) -0.012(3) 0.010(3) -0.002(3)
C41 0.054(5) 0.036(4) 0.027(4) 0.002(3) 0.009(3) 0.004(3)

loop_
_atom_type_symbol
_atom_type_description
_atom_type_scat_dispersion_real
_atom_type_scat_dispersion_imag
_atom_type_scat_source
C C 0.0033 0.0016 'International Tables Vol C Tables 4.2.6.8 and 6.1.1.4'
H H 0.0000 0.0000 'International Tables Vol C Tables 4.2.6.8 and 6.1.1.4'
P P 0.1023 0.0942 'International Tables Vol C Tables 4.2.6.8 and 6.1.1.4'
S S 0.1246 0.1234 'International Tables Vol C Tables 4.2.6.8 and 6.1.1.4'
Rh Rh -1.1178 0.9187 'International Tables Vol C Tables 4.2.6.8 and 6.1.1.4'

loop_
_geom_angle_atom_site_label_1
_geom_angle_atom_site_label_2
_geom_angle_atom_site_label_3
_geom_angle
P1 Rh1 P2 86.20(6)
P1 Rh1 S1 175.00(6)
P2 Rh1 S1 98.27(6)
P1 Rh1 Rh2 123.34(5)
P2 Rh1 Rh2 150.38(4)
S1 Rh1 Rh2 52.12(4)
P1 Rh1 H1 94(2)
P2 Rh1 H1 179(2)
S1 Rh1 H1 81(2)
Rh2 Rh1 H1 29(2)
P4 Rh2 P3 86.25(6)
P4 Rh2 S1 173.84(6)
P3 Rh2 S1 98.54(5)
P4 Rh2 Rh1 123.12(4)
P3 Rh2 Rh1 149.68(4)
S1 Rh2 Rh1 51.65(4)
P4 Rh2 H1 92(2)
P3 Rh2 H1 174(2)
S1 Rh2 H1 83(2)
Rh1 Rh2 H1 31(2)
C16 P1 C14 101.6(3)
C16 P1 C19 102.0(3)
C14 P1 C19 103.4(3)
C16 P1 Rh1 119.33(19)
C14 P1 Rh1 111.2(2)
C19 P1 Rh1 117.1(2)
C25 P2 C22 102.4(3)
C25 P2 C15 102.5(3)
C22 P2 C15 102.4(3)
C25 P2 Rh1 118.0(2)
C22 P2 Rh1 118.20(19)
C15 P2 Rh1 111.1(2)
C30 P3 C28 102.0(3)
C30 P3 C33 101.5(3)
C28 P3 C33 101.4(3)
C30 P3 Rh2 116.3(2)
C28 P3 Rh2 110.62(19)
C33 P3 Rh2 122.28(18)
C29 P4 C36 101.3(3)
C29 P4 C39 102.0(3)
C36 P4 C39 102.7(3)
C29 P4 Rh2 110.7(2)
C36 P4 Rh2 119.7(2)
C39 P4 Rh2 117.87(19)
C1 S1 Rh1 111.70(19)
C1 S1 Rh2 113.8(2)
Rh1 S1 Rh2 76.23(5)
C2 C1 C6 118.5(6)
C2 C1 S1 121.0(5)
C6 C1 S1 120.5(5)
C1 C2 C13 125.9(7)
C1 C2 C3 119.7(7)
C13 C2 C3 114.4(7)
C4 C3 C2 121.0(7)
C4 C3 H3A 119.5
C2 C3 H3A 119.5
C5 C4 C3 119.4(7)
C5 C4 H4A 120.3
C3 C4 H4A 120.3
C4 C5 C6 121.5(7)
C4 C5 H5A 119.3
C6 C5 H5A 119.3
C5 C6 C1 119.8(6)
C5 C6 C7 116.3(6)
C1 C6 C7 123.8(6)
C12 C7 C8 118.0(7)
C12 C7 C6 119.7(7)
C8 C7 C6 122.1(6)
C7 C8 C9 120.9(7)
C7 C8 H8A 119.5
C9 C8 H8A 119.5
C10 C9 C8 118.6(9)
C10 C9 H9A 120.7
C8 C9 H9A 120.7
C11 C10 C9 121.5(9)
C11 C10 H10A 119.3
C9 C10 H10A 119.3
C10 C11 C12 119.0(9)
C10 C11 H11A 120.5
C12 C11 H11A 120.5
C7 C12 C11 121.9(9)
C7 C12 H12A 119.1
C11 C12 H12A 119.1
C2 C13 H13A 109.5
C2 C13 H13B 109.5
H13A C13 H13B 109.5
C2 C13 H13C 109.5
H13A C13 H13C 109.5
H13B C13 H13C 109.5
C15 C14 P1 110.3(4)
C15 C14 H14A 109.6
P1 C14 H14A 109.6
C15 C14 H14B 109.6
P1 C14 H14B 109.6
H14A C14 H14B 108.1
C14 C15 P2 111.2(4)
C14 C15 H15A 109.4
P2 C15 H15A 109.4
C14 C15 H15B 109.4
P2 C15 H15B 109.4
H15A C15 H15B 108.0
C18 C16 C17 109.9(5)
C18 C16 P1 116.1(4)
C17 C16 P1 110.1(4)
C18 C16 H16A 106.8
C17 C16 H16A 106.8
P1 C16 H16A 106.8
C16 C17 H17A 109.5
C16 C17 H17B 109.5
H17A C17 H17B 109.5
C16 C17 H17C 109.5
H17A C17 H17C 109.5
H17B C17 H17C 109.5
C16 C18 H18A 109.5
C16 C18 H18B 109.5
H18A C18 H18B 109.5
C16 C18 H18C 109.5
H18A C18 H18C 109.5
H18B C18 H18C 109.5
C20 C19 C21 110.3(5)
C20 C19 P1 112.2(4)
C21 C19 P1 109.8(4)
C20 C19 H19A 108.1
C21 C19 H19A 108.1
P1 C19 H19A 108.1
C19 C20 H20A 109.5
C19 C20 H20B 109.5
H20A C20 H20B 109.5
C19 C20 H20C 109.5
H20A C20 H20C 109.5
H20B C20 H20C 109.5
C19 C21 H21A 109.5
C19 C21 H21B 109.5
H21A C21 H21B 109.5
C19 C21 H21C 109.5
H21A C21 H21C 109.5
H21B C21 H21C 109.5
C24 C22 C23 110.2(5)
C24 C22 P2 112.9(4)
C23 C22 P2 110.3(4)
C24 C22 H22A 107.7
C23 C22 H22A 107.7
P2 C22 H22A 107.7
C22 C23 H23A 109.5
C22 C23 H23B 109.5
H23A C23 H23B 109.5
C22 C23 H23C 109.5
H23A C23 H23C 109.5
H23B C23 H23C 109.5
C22 C24 H24A 109.5
C22 C24 H24B 109.5
H24A C24 H24B 109.5
C22 C24 H24C 109.5
H24A C24 H24C 109.5
H24B C24 H24C 109.5
C26 C25 C27 111.4(6)
C26 C25 P2 109.8(5)
C27 C25 P2 115.3(5)
C26 C25 H25A 106.6
C27 C25 H25A 106.6
P2 C25 H25A 106.6
C25 C26 H26A 109.5
C25 C26 H26B 109.5
H26A C26 H26B 109.5
C25 C26 H26C 109.5
H26A C26 H26C 109.5
H26B C26 H26C 109.5
C25 C27 H27A 109.5
C25 C27 H27B 109.5
H27A C27 H27B 109.5
C25 C27 H27C 109.5
H27A C27 H27C 109.5
H27B C27 H27C 109.5
C29 C28 P3 110.7(4)
C29 C28 H28A 109.5
P3 C28 H28A 109.5
C29 C28 H28B 109.5
P3 C28 H28B 109.5
H28A C28 H28B 108.1
C28 C29 P4 110.5(4)
C28 C29 H29A 109.5
P4 C29 H29A 109.5
C28 C29 H29B 109.5
P4 C29 H29B 109.5
H29A C29 H29B 108.1
C31 C30 C32 110.5(5)
C31 C30 P3 110.9(4)
C32 C30 P3 115.9(5)
C31 C30 H30A 106.3
C32 C30 H30A 106.3
P3 C30 H30A 106.3
C30 C31 H31A 109.5
C30 C31 H31B 109.5
H31A C31 H31B 109.5
C30 C31 H31C 109.5
H31A C31 H31C 109.5
H31B C31 H31C 109.5
C30 C32 H32A 109.5
C30 C32 H32B 109.5
H32A C32 H32B 109.5
C30 C32 H32C 109.5
H32A C32 H32C 109.5
H32B C32 H32C 109.5
C34 C33 C35 109.6(5)
C34 C33 P3 110.5(4)
C35 C33 P3 113.5(4)
C34 C33 H33A 107.7
C35 C33 H33A 107.7
P3 C33 H33A 107.7
C33 C34 H34A 109.5
C33 C34 H34B 109.5
H34A C34 H34B 109.5
C33 C34 H34C 109.5
H34A C34 H34C 109.5
H34B C34 H34C 109.5
C33 C35 H35A 109.5
C33 C35 H35B 109.5
H35A C35 H35B 109.5
C33 C35 H35C 109.5
H35A C35 H35C 109.5
H35B C35 H35C 109.5
C38 C36 C37 109.5(5)
C38 C36 P4 112.3(4)
C37 C36 P4 110.1(4)
C38 C36 H36A 108.3
C37 C36 H36A 108.3
P4 C36 H36A 108.3
C36 C37 H37A 109.5
C36 C37 H37B 109.5
H37A C37 H37B 109.5
C36 C37 H37C 109.5
H37A C37 H37C 109.5
H37B C37 H37C 109.5
C36 C38 H38A 109.5
C36 C38 H38B 109.5
H38A C38 H38B 109.5
C36 C38 H38C 109.5
H38A C38 H38C 109.5
H38B C38 H38C 109.5
C40 C39 C41 111.0(5)
C40 C39 P4 110.7(4)
C41 C39 P4 114.5(4)
C40 C39 H39A 106.7
C41 C39 H39A 106.7
P4 C39 H39A 106.7
C39 C40 H40A 109.5
C39 C40 H40B 109.5
H40A C40 H40B 109.5
C39 C40 H40C 109.5
H40A C40 H40C 109.5
H40B C40 H40C 109.5
C39 C41 H41A 109.5
C39 C41 H41B 109.5
H41A C41 H41B 109.5
C39 C41 H41C 109.5
H41A C41 H41C 109.5
H41B C41 H41C 109.5

loop_
_geom_bond_atom_site_label_1
_geom_bond_atom_site_label_2
_geom_bond_distance
Rh1 P1 2.2046(16)
Rh1 P2 2.2095(16)
Rh1 S1 2.3309(15)
Rh1 Rh2 2.8870(7)
Rh1 H1 1.72(7)
Rh2 P4 2.2113(16)
Rh2 P3 2.2148(15)
Rh2 S1 2.3461(15)
Rh2 H1 1.62(7)
P1 C16 1.845(6)
P1 C14 1.848(6)
P1 C19 1.861(6)
P2 C25 1.842(6)
P2 C22 1.843(6)
P2 C15 1.847(6)
P3 C30 1.836(6)
P3 C28 1.839(6)
P3 C33 1.855(6)
P4 C29 1.848(6)
P4 C36 1.848(6)
P4 C39 1.849(6)
S1 C1 1.795(6)
C1 C2 1.379(8)
C1 C6 1.401(8)
C2 C13 1.412(10)
C2 C3 1.413(10)
C3 C4 1.361(11)
C3 H3A 0.9500
C4 C5 1.354(11)
C4 H4A 0.9500
C5 C6 1.394(9)
C5 H5A 0.9500
C6 C7 1.481(9)
C7 C12 1.382(9)
C7 C8 1.389(10)
C8 C9 1.403(10)
C8 H8A 0.9500
C9 C10 1.384(12)
C9 H9A 0.9500
C10 C11 1.363(13)
C10 H10A 0.9500
C11 C12 1.389(12)
C11 H11A 0.9500
C12 H12A 0.9500
C13 H13A 0.9800
C13 H13B 0.9800
C13 H13C 0.9800
C14 C15 1.530(9)
C14 H14A 0.9900
C14 H14B 0.9900
C15 H15A 0.9900
C15 H15B 0.9900
C16 C18 1.531(8)
C16 C17 1.538(8)
C16 H16A 1.0000
C17 H17A 0.9800
C17 H17B 0.9800
C17 H17C 0.9800
C18 H18A 0.9800
C18 H18B 0.9800
C18 H18C 0.9800
C19 C20 1.510(8)
C19 C21 1.524(8)
C19 H19A 1.0000
C20 H20A 0.9800
C20 H20B 0.9800
C20 H20C 0.9800
C21 H21A 0.9800
C21 H21B 0.9800
C21 H21C 0.9800
C22 C24 1.508(8)
C22 C23 1.520(8)
C22 H22A 1.0000
C23 H23A 0.9800
C23 H23B 0.9800
C23 H23C 0.9800
C24 H24A 0.9800
C24 H24B 0.9800
C24 H24C 0.9800
C25 C26 1.519(9)
C25 C27 1.528(9)
C25 H25A 1.0000
C26 H26A 0.9800
C26 H26B 0.9800
C26 H26C 0.9800
C27 H27A 0.9800
C27 H27B 0.9800
C27 H27C 0.9800
C28 C29 1.529(8)
C28 H28A 0.9900
C28 H28B 0.9900
C29 H29A 0.9900
C29 H29B 0.9900
C30 C31 1.521(9)
C30 C32 1.524(8)
C30 H30A 1.0000
C31 H31A 0.9800
C31 H31B 0.9800
C31 H31C 0.9800
C32 H32A 0.9800
C32 H32B 0.9800
C32 H32C 0.9800
C33 C34 1.521(8)
C33 C35 1.525(8)
C33 H33A 1.0000
C34 H34A 0.9800
C34 H34B 0.9800
C34 H34C 0.9800
C35 H35A 0.9800
C35 H35B 0.9800
C35 H35C 0.9800
C36 C38 1.505(8)
C36 C37 1.527(8)
C36 H36A 1.0000
C37 H37A 0.9800
C37 H37B 0.9800
C37 H37C 0.9800
C38 H38A 0.9800
C38 H38B 0.9800
C38 H38C 0.9800
C39 C40 1.517(8)
C39 C41 1.532(8)
C39 H39A 1.0000
C40 H40A 0.9800
C40 H40B 0.9800
C40 H40C 0.9800
C41 H41A 0.9800
C41 H41B 0.9800
C41 H41C 0.9800

loop_
_geom_torsion_atom_site_label_1
_geom_torsion_atom_site_label_2
_geom_torsion_atom_site_label_3
_geom_torsion_atom_site_label_4
_geom_torsion
P1 Rh1 Rh2 P4 -1.43(7)
P2 Rh1 Rh2 P4 173.96(9)
S1 Rh1 Rh2 P4 176.00(7)
P1 Rh1 Rh2 P3 -165.39(9)
P2 Rh1 Rh2 P3 10.00(13)
S1 Rh1 Rh2 P3 12.04(9)
P1 Rh1 Rh2 S1 -177.43(7)
P2 Rh1 Rh2 S1 -2.03(10)
P2 Rh1 P1 C16 -128.0(2)
S1 Rh1 P1 C16 25.7(7)
Rh2 Rh1 P1 C16 49.7(2)
P2 Rh1 P1 C14 -10.3(2)
S1 Rh1 P1 C14 143.4(7)
Rh2 Rh1 P1 C14 167.4(2)
P2 Rh1 P1 C19 108.2(2)
S1 Rh1 P1 C19 -98.0(7)
Rh2 Rh1 P1 C19 -74.1(2)
P1 Rh1 P2 C25 -124.7(3)
S1 Rh1 P2 C25 57.5(3)
Rh2 Rh1 P2 C25 59.1(3)
P1 Rh1 P2 C22 111.1(2)
S1 Rh1 P2 C22 -66.7(2)
Rh2 Rh1 P2 C22 -65.1(2)
P1 Rh1 P2 C15 -6.8(2)
S1 Rh1 P2 C15 175.4(2)
Rh2 Rh1 P2 C15 177.0(2)
P4 Rh2 P3 C30 -125.4(2)
S1 Rh2 P3 C30 50.7(2)
Rh1 Rh2 P3 C30 41.2(3)
P4 Rh2 P3 C28 -9.8(2)
S1 Rh2 P3 C28 166.3(2)
Rh1 Rh2 P3 C28 156.8(2)
P4 Rh2 P3 C33 109.4(2)
S1 Rh2 P3 C33 -74.5(2)
Rh1 Rh2 P3 C33 -84.0(2)
P3 Rh2 P4 C29 -8.5(2)
S1 Rh2 P4 C29 -149.8(5)
Rh1 Rh2 P4 C29 179.6(2)
P3 Rh2 P4 C36 108.7(2)
S1 Rh2 P4 C36 -32.6(6)
Rh1 Rh2 P4 C36 -63.3(2)
P3 Rh2 P4 C39 -125.3(2)
S1 Rh2 P4 C39 93.5(6)
Rh1 Rh2 P4 C39 62.8(2)
P1 Rh1 S1 C1 135.9(7)
P2 Rh1 S1 C1 -70.5(2)
Rh2 Rh1 S1 C1 110.5(2)
P1 Rh1 S1 Rh2 25.5(7)
P2 Rh1 S1 Rh2 178.98(5)
P4 Rh2 S1 C1 -141.0(5)
P3 Rh2 S1 C1 78.2(2)
Rh1 Rh2 S1 C1 -107.9(2)
P4 Rh2 S1 Rh1 -33.0(5)
P3 Rh2 S1 Rh1 -173.89(5)
Rh1 S1 C1 C2 -50.1(5)
Rh2 S1 C1 C2 33.9(5)
Rh1 S1 C1 C6 127.9(4)
Rh2 S1 C1 C6 -148.1(4)
C6 C1 C2 C13 -176.4(6)
S1 C1 C2 C13 1.7(9)
C6 C1 C2 C3 2.4(9)
S1 C1 C2 C3 -179.5(5)
C1 C2 C3 C4 -1.3(10)
C13 C2 C3 C4 177.6(7)
C2 C3 C4 C5 -0.5(11)
C3 C4 C5 C6 1.3(11)
C4 C5 C6 C1 -0.2(10)
C4 C5 C6 C7 -179.1(6)
C2 C1 C6 C5 -1.7(9)
S1 C1 C6 C5 -179.8(5)
C2 C1 C6 C7 177.2(6)
S1 C1 C6 C7 -0.9(8)
C5 C6 C7 C12 47.2(8)
C1 C6 C7 C12 -131.8(6)
C5 C6 C7 C8 -129.5(7)
C1 C6 C7 C8 51.6(9)
C12 C7 C8 C9 1.9(9)
C6 C7 C8 C9 178.6(6)
C7 C8 C9 C10 0.1(10)
C8 C9 C10 C11 -1.9(12)
C9 C10 C11 C12 1.6(12)
C8 C7 C12 C11 -2.2(9)
C6 C7 C12 C11 -179.0(6)
C10 C11 C12 C7 0.5(11)
C16 P1 C14 C15 157.0(4)
C19 P1 C14 C15 -97.5(4)
Rh1 P1 C14 C15 29.0(5)
P1 C14 C15 P2 -34.1(5)
C25 P2 C15 C14 153.4(4)
C22 P2 C15 C14 -100.7(5)
Rh1 P2 C15 C14 26.4(5)
C14 P1 C16 C18 47.1(5)
C19 P1 C16 C18 -59.5(5)
Rh1 P1 C16 C18 169.7(4)
C14 P1 C16 C17 -78.5(5)
C19 P1 C16 C17 174.9(4)
Rh1 P1 C16 C17 44.1(5)
C16 P1 C19 C20 157.7(5)
C14 P1 C19 C20 52.6(5)
Rh1 P1 C19 C20 -70.1(5)
C16 P1 C19 C21 -79.2(5)
C14 P1 C19 C21 175.6(4)
Rh1 P1 C19 C21 52.9(5)
C25 P2 C22 C24 -60.1(5)
C15 P2 C22 C24 -166.1(4)
Rh1 P2 C22 C24 71.5(4)
C25 P2 C22 C23 176.1(4)
C15 P2 C22 C23 70.1(5)
Rh1 P2 C22 C23 -52.3(5)
C22 P2 C25 C26 -176.6(5)
C15 P2 C25 C26 -70.7(5)
Rh1 P2 C25 C26 51.7(6)
C22 P2 C25 C27 -49.7(6)
C15 P2 C25 C27 56.2(6)
Rh1 P2 C25 C27 178.6(4)
C30 P3 C28 C29 154.4(4)
C33 P3 C28 C29 -101.1(4)
Rh2 P3 C28 C29 30.1(5)
P3 C28 C29 P4 -36.6(5)
C36 P4 C29 C28 -99.1(4)
C39 P4 C29 C28 155.2(4)
Rh2 P4 C29 C28 29.0(4)
C28 P3 C30 C31 -76.8(5)
C33 P3 C30 C31 178.7(5)
Rh2 P3 C30 C31 43.6(5)
C28 P3 C30 C32 50.2(5)
C33 P3 C30 C32 -54.3(5)
Rh2 P3 C30 C32 170.6(4)
C30 P3 C33 C34 178.0(4)
C28 P3 C33 C34 73.1(5)
Rh2 P3 C33 C34 -50.4(5)
C30 P3 C33 C35 -58.4(5)
C28 P3 C33 C35 -163.3(4)
Rh2 P3 C33 C35 73.2(5)
C29 P4 C36 C38 -164.7(5)
C39 P4 C36 C38 -59.5(5)
Rh2 P4 C36 C38 73.3(5)
C29 P4 C36 C37 72.9(5)
C39 P4 C36 C37 178.1(4)
Rh2 P4 C36 C37 -49.0(5)
C29 P4 C39 C40 -73.7(5)
C36 P4 C39 C40 -178.3(4)
Rh2 P4 C39 C40 47.7(5)
C29 P4 C39 C41 52.7(5)
C36 P4 C39 C41 -51.9(5)
Rh2 P4 C39 C41 174.1(4)
